data_2003027
loop_
_publ_author_name
'de Jong, B. H. W. S.'
'Sup\`er, H. T. J.'
'Spek, A. L.'
'Veldman, N.'
'Nachtegaal, G.'
'Fischer, J. C.'

_publ_section_title
;
 Mixed Alkali Systems: Structure and ^29^Si MASNMR of Li~2~Si~2~O~5~
 and K~2~Si~2~O~5~
;
_journal_issue 5
_journal_name_full 'Acta Crystallographica Section B'
_journal_page_first 568
_journal_page_last 577
_journal_paper_doi 10.1107/S0108768198001062
_journal_volume 54
_journal_year 1998
_chemical_formula_moiety 'Li2 Si2 O5'
_chemical_formula_sum 'Li2 O5 Si2'
_chemical_formula_weight 150.05
_chemical_name_systematic
;
 Lithium Disilicate
;
_space_group_IT_number 37
_symmetry_cell_setting orthorhombic
_symmetry_space_group_name_Hall 'C 2 -2c'
_symmetry_space_group_name_H-M 'C c c 2'
_cell_angle_alpha 90
_cell_angle_beta 90
_cell_angle_gamma 90
_cell_formula_units_Z 4
_cell_length_a 5.807(2)
_cell_length_b 14.582(7)
_cell_length_c 4.773(3)
_cell_measurement_reflns_used 10
_cell_measurement_temperature 293
_cell_measurement_theta_max 13
_cell_measurement_theta_min 11
_cell_volume 404.2(3)
_computing_publication_material 'PLATON (Spek, 1990)'
_diffrn_ambient_temperature 293
_diffrn_measurement_device_type CAD4-T
_diffrn_measurement_method \w-2\q-scan
_diffrn_radiation_monochromator graphite
_diffrn_radiation_source 'Rotating Anode'
_diffrn_radiation_type 'Mo K\a'
_diffrn_radiation_wavelength 0.71073
_diffrn_reflns_av_R_equivalents 0.0639
_diffrn_reflns_av_sigmaI/netI 0.0383
_diffrn_reflns_limit_h_max 7
_diffrn_reflns_limit_h_min -7
_diffrn_reflns_limit_k_max 18
_diffrn_reflns_limit_k_min -18
_diffrn_reflns_limit_l_max 6
_diffrn_reflns_limit_l_min 0
_diffrn_reflns_number 967
_diffrn_reflns_theta_max 27.46
_diffrn_reflns_theta_min 2.79
_diffrn_standards_decay_% 1
_diffrn_standards_interval_time 60
_diffrn_standards_number 1
_exptl_absorpt_coefficient_mu 0.78
_exptl_absorpt_correction_T_max 0.991
_exptl_absorpt_correction_T_min 0.789
_exptl_absorpt_correction_type 'analytical (Spek, 1990)'
_exptl_absorpt_process_details 'de Meulenaar & Tompa'
_exptl_crystal_colour colorless
_exptl_crystal_density_diffrn 2.466
_exptl_crystal_density_meas ?
_exptl_crystal_description 'thin plate'
_exptl_crystal_F_000 296
_exptl_crystal_size_max 0.50
_exptl_crystal_size_mid 0.15
_exptl_crystal_size_min 0.012
_refine_diff_density_max 0.818
_refine_diff_density_min -0.579
_refine_ls_extinction_method none
_refine_ls_goodness_of_fit_ref 1.133
_refine_ls_hydrogen_treatment 'H-atom refinement: see text '
_refine_ls_matrix_type full
_refine_ls_number_parameters 42
_refine_ls_number_reflns 261
_refine_ls_number_restraints 1
_refine_ls_restrained_S_all 1.130
_refine_ls_R_factor_all 0.0464
_refine_ls_R_factor_gt 0.0450
_refine_ls_shift/su_max 0.000
_refine_ls_shift/su_mean 0.000
_refine_ls_structure_factor_coef Fsqd
_refine_ls_weighting_details 'w = 1/[\s^2^(Fo^2^)+(0.0883P)^2^+0.0491P] where P=(Fo^2^+2Fc^2^)/3'
_refine_ls_weighting_scheme calc
_refine_ls_wR_factor_ref 0.1138
_reflns_number_gt 249
_reflns_number_total 261
_reflns_threshold_expression 'I > 2 \s(I)'
_cod_data_source_file na0083.cif
_cod_data_source_block s737a
_cod_depositor_comments
;
The following automatic conversions were performed:
'_symmetry_cell_setting' value 'Orthorhombic' changed to 'orthorhombic'
according to '/home/saulius/struct/CIF-dictionaries/cif_core.dic'
dictionary named 'cif_core.dic' version 2.4.1 from 2010-06-29.

Automatic conversion script
Id: cif_fix_enum 1527 2010-12-29 10:47:43Z saulius 

The following automatic conversions were performed:

'_symmetry_cell_setting' value 'Orthorhombic' changed to
'orthorhombic' according to
/home/saulius/struct/CIF-dictionaries/cif_core.dic dictionary named
'cif_core.dic' version 2.4.1 from 2010-06-29.

Automatic conversion script
Id: cif_fix_values 1715 2011-07-08 13:25:40Z adriana 

The following automatic conversions were performed:

'_refine_ls_weighting_scheme' value 'w =
1/[\s^2^(Fo^2^)+(0.0883P)^2^+0.0491P] where P=(Fo^2^+2Fc^2^)/3' was
changed to 'calc'. New tag '_refine_ls_weighting_details' was
created. The value of the new tag was set to 'w =
1/[\s^2^(Fo^2^)+(0.0883P)^2^+0.0491P] where P=(Fo^2^+2Fc^2^)/3'.

Automatic conversion script
Id: cif_fix_values 3143 2015-03-26 13:38:13Z robertas 
;
_cod_original_sg_symbol_Hall 'C 2 -c'
_cod_database_code 2003027

loop_
_symmetry_equiv_pos_as_xyz
x,y,z
-x,y,1/2+z
x,-y,1/2+z
-x,-y,z
1/2+x,1/2+y,z
1/2-x,1/2+y,1/2+z
1/2+x,1/2-y,1/2+z
1/2-x,1/2-y,z

loop_
_atom_site_aniso_label
_atom_site_aniso_U_11
_atom_site_aniso_U_22
_atom_site_aniso_U_33
_atom_site_aniso_U_12
_atom_site_aniso_U_13
_atom_site_aniso_U_23
Si 0.0058(7) 0.0092(7) 0.0064(7) 0.0002(3) 0.0007(5) 0.0002(6)
O1 0.0097(15) 0.0127(15) 0.0090(17) 0.0026(11) 0.0009(11) -0.0013(12)
O2 0.0064(15) 0.0172(16) 0.0080(18) -0.0005(12) -0.0012(16) 0.0006(13)
O3 0.016(2) 0.0088(18) 0.016(3) -0.0031(18) 0.0000 0.0000
Li 0.012(3) 0.014(3) 0.019(4) -0.005(3) -0.001(4) 0.002(5)

loop_
_atom_site_label
_atom_site_fract_x
_atom_site_fract_y
_atom_site_fract_z
_atom_site_U_iso_or_equiv
_atom_site_thermal_displace_type
_atom_site_occupancy
Si 0.34480(18) 0.85156(7) 0.50757(16) 0.0071(4) Uani 1.000
O1 0.1703(6) 0.9278(2) 0.5978(11) 0.0105(9) Uani 1.000
O2 0.5924(7) 0.8623(2) 0.6716(9) 0.0105(9) Uani 1.000
O3 0.25000 0.75000 0.5639(12) 0.0136(13) Uani 1.000
Li 0.8484(13) 0.9418(5) 0.510(3) 0.0150(19) Uani 1.000

loop_
_atom_type_symbol
_atom_type_description
_atom_type_scat_dispersion_real
_atom_type_scat_dispersion_imag
_atom_type_scat_source
Si Si 0.0817 0.0704 'International Tables Vol C Tables 4.2.6.8 and 6.1.1.4'
O O 0.0106 0.0060 'International Tables Vol C Tables 4.2.6.8 and 6.1.1.4'
Li Li -0.0003 0.0001 'International Tables Vol C Tables 4.2.6.8 and 6.1.1.4'

loop_
_geom_angle_atom_site_label_1
_geom_angle_atom_site_label_2
_geom_angle_atom_site_label_3
_geom_angle_site_symmetry_1
_geom_angle_site_symmetry_3
_geom_angle
_geom_angle_publ_flag
O1 Si O2 . . 111.6(2) yes
O1 Si O3 . . 112.83(16) yes
O1 Si O2 . 2_654 110.0(2) yes
O2 Si O3 . . 107.96(17) yes
O2 Si O2 . 2_654 105.1(2) yes
O2 Si O3 2_654 . 109.0(2) yes
Si O2 Si . 2_655 130.2(3) yes
Si O3 Si . 8_565 160.7(4) yes

loop_
_geom_bond_atom_site_label_1
_geom_bond_atom_site_label_2
_geom_bond_site_symmetry_2
_geom_bond_distance
_geom_bond_publ_flag
Si O1 . 1.565(4) yes
Si O2 . 1.645(4) yes
Si O3 . 1.6027(17) yes
Si O2 2_654 1.652(4) yes

loop_
_geom_contact_atom_site_label_1
_geom_contact_atom_site_label_2
_geom_contact_distance
_geom_contact_site_symmetry_2
_geom_contact_publ_flag
Si Li 3.169(8) 1_455 no
Si Li 3.207(8) . no
Si O1 3.743(5) 2_554 no
Si Li 2.938(13) 2_654 no
Si Li 2.957(13) 2_655 no
Si Li 3.215(8) 4_675 no
Si O2 3.801(4) 7_464 no
Si O3 3.495(4) 7_564 no
O1 Li 1.927(9) 1_455 no
O1 Si 3.743(5) 2_555 no
O1 O1 3.100(7) 2_554 no
O1 O1 3.100(7) 2_555 no
O1 O2 3.211(7) 2_655 no
O1 Li 2.815(15) 2_654 no
O1 Li 1.981(15) 2_655 no
O1 O1 3.183(7) 3_574 no
O1 O1 3.183(7) 3_575 no
O1 Li 3.314(11) 3_475 no
O1 O1 2.889(5) 4_575 no
O1 Li 1.950(8) 4_675 no
O2 Li 2.037(10) . no
O2 O1 3.211(7) 2_654 no
O2 Li 3.241(11) 2_655 no
O2 Li 3.603(10) 3_575 no
O2 Si 3.801(4) 7_565 no
O2 O3 2.651(6) 7_565 no
O3 Li 3.651(8) 1_455 no
O3 Li 3.561(11) 2_655 no
O3 O2 2.651(6) 7_464 no
O3 Li 3.561(11) 7_465 no
O3 Li 3.651(8) 8_665 no
Li Si 3.207(8) . no
Li Si 3.169(8) 1_655 no
Li O1 1.927(9) 1_655 no
Li O2 2.037(10) . no
Li O3 3.651(8) 1_655 no
Li Si 2.957(13) 2_654 no
Li Si 2.938(13) 2_655 no
Li O1 1.981(15) 2_654 no
Li O1 2.815(15) 2_655 no
Li O2 3.241(11) 2_654 no
Li O3 3.561(11) 2_654 no
Li Li 2.966(18) 2_754 no
Li Li 2.966(18) 2_755 no
Li O1 3.314(11) 3_674 no
Li O2 3.603(10) 3_574 no
Li Li 2.929(18) 3_574 no
Li Li 2.929(18) 3_575 no
Li Si 3.215(8) 4_675 no
Li O1 1.950(8) 4_675 no
Li Li 2.446(11) . no
Li O3 3.561(11) 7_564 no
Li O3 3.651(8) . no

loop_
_geom_torsion_atom_site_label_1
_geom_torsion_atom_site_label_2
_geom_torsion_atom_site_label_3
_geom_torsion_atom_site_label_4
_geom_torsion_site_symmetry_1
_geom_torsion_site_symmetry_3
_geom_torsion_site_symmetry_4
_geom_torsion
_geom_torsion_publ_flag
O1 Si O2 Si . . 2_655 65.5(3) no
O3 Si O2 Si . . 2_655 -59.0(3) no
O2 Si O2 Si 2_654 . 2_655 -175.3(2) no
O1 Si O2 Si . 2_654 2_654 139.3(2) no
O2 Si O2 Si . 2_654 2_654 19.0(3) no
